data_7124952
loop_
_publ_author_name
'Ackermann, J.'
'Hagenbach, A.'
'Abram, U.'

_publ_section_title
;
 {Tc(NO)(Cp)(PPh3)}(+) - a novel technetium(i) core.
;
_journal_issue 67
_journal_name_full 'Chemical communications (Cambridge, England)'
_journal_page_first 10285
_journal_page_last 10288
_journal_paper_doi 10.1039/c6cc05811f
_journal_volume 52
_journal_year 2016
_chemical_formula_moiety 'C29 H25 N O Tc P'
_chemical_formula_sum 'C29 H25 N O P Tc'
_chemical_formula_weight 532.47
_chemical_name_common ' [Tc(NO)(Cp)(Ph)(PPh3)]'
_chemical_name_systematic
;        
hapto5-cyclopentadienylphenyl
triphenylphosphinenitrosyl technetium(I)
;
_space_group_crystal_system monoclinic
_space_group_IT_number 4
_space_group_name_Hall 'P 2yb'
_space_group_name_H-M_alt 'P 1 21 1'
_atom_sites_solution_hydrogens geom
_atom_sites_solution_primary direct
_atom_sites_solution_secondary difmap
_audit_creation_method SHELXL-2014/7
_audit_update_record
;
2016-07-14 deposited with the CCDC.
2016-07-22 downloaded from the CCDC.
;
_cell_angle_alpha 90
_cell_angle_beta 112.89(2)
_cell_angle_gamma 90
_cell_formula_units_Z 2
_cell_length_a 9.179(1)
_cell_length_b 13.937(1)
_cell_length_c 10.048(7)
_cell_measurement_reflns_used 9603
_cell_measurement_temperature 100(2)
_cell_measurement_theta_max 27.92
_cell_measurement_theta_min 2.56
_cell_volume 1184.2(9)
_computing_cell_refinement 'Bruker SAINT'
_computing_data_collection 'Bruker APEX2'
_computing_data_reduction 'Bruker SAINT'
_computing_molecular_graphics ORTEP
_computing_publication_material WinGX
_computing_structure_refinement 'SHELXL-2014 (Sheldrick 2014)'
_computing_structure_solution 'SHELXS-97 (Sheldrick 2008)'
_diffrn_ambient_temperature 100(2)
_diffrn_measured_fraction_theta_full 1.000
_diffrn_measured_fraction_theta_max 0.997
_diffrn_measurement_device_type 'Bruker APEX-II CCD'
_diffrn_measurement_method '\f and \w scans'
_diffrn_radiation_type MoK\a
_diffrn_radiation_wavelength 0.71073
_diffrn_reflns_av_R_equivalents 0.0220
_diffrn_reflns_av_unetI/netI 0.0135
_diffrn_reflns_Laue_measured_fraction_full 1.000
_diffrn_reflns_Laue_measured_fraction_max 0.997
_diffrn_reflns_limit_h_max 12
_diffrn_reflns_limit_h_min -12
_diffrn_reflns_limit_k_max 18
_diffrn_reflns_limit_k_min -18
_diffrn_reflns_limit_l_max 13
_diffrn_reflns_limit_l_min -13
_diffrn_reflns_number 46079
_diffrn_reflns_point_group_measured_fraction_full 1.000
_diffrn_reflns_point_group_measured_fraction_max 0.995
_diffrn_reflns_theta_full 25.242
_diffrn_reflns_theta_max 27.909
_diffrn_reflns_theta_min 2.408
_exptl_absorpt_coefficient_mu 0.698
_exptl_absorpt_correction_T_max 0.7456
_exptl_absorpt_correction_T_min 0.6948
_exptl_absorpt_correction_type multi-scan
_exptl_absorpt_process_details
;
SADABS-2014/5
(Bruker, 2014)
;
_exptl_crystal_colour orange
_exptl_crystal_density_diffrn 1.493
_exptl_crystal_description block
_exptl_crystal_F_000 544
_exptl_crystal_size_max 0.250
_exptl_crystal_size_mid 0.160
_exptl_crystal_size_min 0.120
_refine_diff_density_max 0.274
_refine_diff_density_min -0.412
_refine_diff_density_rms 0.048
_refine_ls_abs_structure_details
;
 Flack x determined using 2640 quotients [(I+)-(I-)]/[(I+)+(I-)]
 (Parsons, Flack and Wagner, Acta Cryst. B69 (2013) 249-259).
;
_refine_ls_abs_structure_Flack -0.006(4)
_refine_ls_extinction_method none
_refine_ls_goodness_of_fit_ref 0.714
_refine_ls_hydrogen_treatment constr
_refine_ls_matrix_type full
_refine_ls_number_parameters 298
_refine_ls_number_reflns 5631
_refine_ls_number_restraints 1
_refine_ls_restrained_S_all 0.714
_refine_ls_R_factor_all 0.0144
_refine_ls_R_factor_gt 0.0141
_refine_ls_shift/su_max 0.000
_refine_ls_shift/su_mean 0.000
_refine_ls_structure_factor_coef Fsqd
_refine_ls_weighting_details 'w=1/[\s^2^(Fo^2^)+(0.0261P)^2^+1.1186P] where P=(Fo^2^+2Fc^2^)/3'
_refine_ls_weighting_scheme calc
_refine_ls_wR_factor_gt 0.0358
_refine_ls_wR_factor_ref 0.0361
_reflns_Friedel_coverage 0.918
_reflns_Friedel_fraction_full 1.000
_reflns_Friedel_fraction_max 0.993
_reflns_number_gt 5576
_reflns_number_total 5631
_reflns_threshold_expression 'I > 2\s(I)'
_cod_data_source_file c6cc05811f2.cif
_cod_data_source_block TcNOCpPPh3_Phenyl
_cod_original_cell_volume 1184.2(17)
_cod_original_sg_symbol_H-M 'P 21'
_cod_database_code 7124952
_shelx_shelxl_version_number 2014/7
_shelx_space_group_comment
;
The symmetry employed for this shelxl refinement is uniquely defined
by the following loop, which should always be used as a source of
symmetry information in preference to the above space-group names.
They are only intended as comments.
;
_shelx_estimated_absorpt_t_min 0.845
_shelx_estimated_absorpt_t_max 0.921

loop_
_space_group_symop_operation_xyz
'x, y, z'
'-x, y+1/2, -z'

loop_
_atom_site_label
_atom_site_type_symbol
_atom_site_fract_x
_atom_site_fract_y
_atom_site_fract_z
_atom_site_U_iso_or_equiv
_atom_site_adp_type
_atom_site_occupancy
_atom_site_site_symmetry_order
_atom_site_calc_flag
_atom_site_refinement_flags_posn
_atom_site_refinement_flags_adp
Tc1 Tc 0.47432(2) 0.15151(2) 0.39654(2) 0.01053(4) Uani 1 1 d . .
N10 N 0.6213(2) 0.22265(13) 0.52351(18) 0.0142(3) Uani 1 1 d . .
O10 O 0.7129(2) 0.27165(12) 0.61652(17) 0.0235(3) Uani 1 1 d . .
C1 C 0.2564(2) 0.05463(16) 0.2967(2) 0.0166(4) Uani 1 1 d . .
H1 H 0.2275 0.0167 0.2055 0.020 Uiso 1 1 calc R U
C2 C 0.1996(2) 0.1482(2) 0.3090(2) 0.0182(3) Uani 1 1 d . .
H2 H 0.1261 0.1878 0.2274 0.022 Uiso 1 1 calc R U
C3 C 0.2544(3) 0.17179(15) 0.4574(3) 0.0211(5) Uani 1 1 d . .
H3 H 0.2274 0.2312 0.4988 0.025 Uiso 1 1 calc R U
C4 C 0.3462(3) 0.09326(18) 0.5381(3) 0.0221(5) Uani 1 1 d . .
H4 H 0.3931 0.0878 0.6458 0.027 Uiso 1 1 calc R U
C5 C 0.3475(2) 0.02061(16) 0.4396(2) 0.0189(4) Uani 1 1 d . .
H5 H 0.3930 -0.0452 0.4658 0.023 Uiso 1 1 calc R U
P1 P 0.45835(6) 0.24288(3) 0.19398(5) 0.00949(9) Uani 1 1 d . .
C11 C 0.3732(2) 0.36324(14) 0.1817(2) 0.0112(3) Uani 1 1 d . .
C12 C 0.3494(2) 0.42059(15) 0.0605(2) 0.0149(4) Uani 1 1 d . .
H12 H 0.3840 0.3986 -0.0118 0.018 Uiso 1 1 calc R U
C13 C 0.2755(3) 0.50945(17) 0.0449(3) 0.0182(5) Uani 1 1 d . .
H13 H 0.2562 0.5468 -0.0393 0.022 Uiso 1 1 calc R U
C14 C 0.2299(2) 0.54347(15) 0.1536(2) 0.0184(4) Uani 1 1 d . .
H14 H 0.1802 0.6044 0.1437 0.022 Uiso 1 1 calc R U
C15 C 0.2569(3) 0.48842(16) 0.2762(2) 0.0178(4) Uani 1 1 d . .
H15 H 0.2275 0.5122 0.3509 0.021 Uiso 1 1 calc R U
C16 C 0.3272(2) 0.39819(15) 0.2899(2) 0.0141(4) Uani 1 1 d . .
H16 H 0.3439 0.3603 0.3731 0.017 Uiso 1 1 calc R U
C21 C 0.3293(2) 0.18492(14) 0.0264(2) 0.0109(3) Uani 1 1 d . .
C22 C 0.1837(2) 0.22257(15) -0.0663(2) 0.0137(4) Uani 1 1 d . .
H22 H 0.1475 0.2820 -0.0443 0.016 Uiso 1 1 calc R U
C23 C 0.0918(2) 0.17261(14) -0.1913(2) 0.0159(4) Uani 1 1 d . .
H23 H -0.0067 0.1984 -0.2545 0.019 Uiso 1 1 calc R U
C26 C 0.3795(2) 0.09654(15) -0.0061(2) 0.0136(4) Uani 1 1 d . .
H26 H 0.4770 0.0699 0.0576 0.016 Uiso 1 1 calc R U
C25 C 0.2879(2) 0.04734(15) -0.1307(2) 0.0163(4) Uani 1 1 d . .
H25 H 0.3234 -0.0123 -0.1528 0.020 Uiso 1 1 calc R U
C24 C 0.1434(3) 0.08556(16) -0.2239(2) 0.0170(4) Uani 1 1 d . .
H24 H 0.0807 0.0520 -0.3093 0.020 Uiso 1 1 calc R U
C31 C 0.6379(2) 0.27122(14) 0.1624(2) 0.0110(3) Uani 1 1 d . .
C32 C 0.7699(2) 0.30690(14) 0.2781(2) 0.0127(4) Uani 1 1 d . .
H32 H 0.7677 0.3106 0.3717 0.015 Uiso 1 1 calc R U
C33 C 0.9040(2) 0.33694(15) 0.2570(2) 0.0147(4) Uani 1 1 d . .
H33 H 0.9931 0.3603 0.3363 0.018 Uiso 1 1 calc R U
C34 C 0.9077(2) 0.33279(15) 0.1197(2) 0.0163(4) Uani 1 1 d . .
H34 H 0.9985 0.3544 0.1050 0.020 Uiso 1 1 calc R U
C35 C 0.7782(3) 0.29688(16) 0.0044(3) 0.0161(4) Uani 1 1 d . .
H35 H 0.7808 0.2935 -0.0890 0.019 Uiso 1 1 calc R U
C36 C 0.6443(2) 0.26575(15) 0.0257(2) 0.0143(4) Uani 1 1 d . .
H36 H 0.5568 0.2406 -0.0533 0.017 Uiso 1 1 calc R U
C41 C 0.6360(2) 0.05413(15) 0.3592(2) 0.0125(4) Uani 1 1 d . .
C42 C 0.5938(3) -0.04034(16) 0.3071(2) 0.0157(4) Uani 1 1 d . .
H42 H 0.4859 -0.0590 0.2741 0.019 Uiso 1 1 calc R U
C46 C 0.7975(2) 0.07653(15) 0.4010(2) 0.0141(4) Uani 1 1 d . .
H46 H 0.8322 0.1394 0.4351 0.017 Uiso 1 1 calc R U
C43 C 0.7052(3) -0.10745(16) 0.3023(2) 0.0179(4) Uani 1 1 d . .
H43 H 0.6720 -0.1706 0.2688 0.021 Uiso 1 1 calc R U
C44 C 0.8642(3) -0.08281(16) 0.3461(2) 0.0182(4) Uani 1 1 d . .
H44 H 0.9398 -0.1284 0.3430 0.022 Uiso 1 1 calc R U
C45 C 0.9091(2) 0.01009(16) 0.3942(2) 0.0165(4) Uani 1 1 d . .
H45 H 1.0165 0.0288 0.4229 0.020 Uiso 1 1 calc R U

loop_
_atom_site_aniso_label
_atom_site_aniso_U_11
_atom_site_aniso_U_22
_atom_site_aniso_U_33
_atom_site_aniso_U_23
_atom_site_aniso_U_13
_atom_site_aniso_U_12
Tc1 0.00927(6) 0.01356(6) 0.00909(6) 0.00144(7) 0.00394(5) 0.00038(7)
N10 0.0145(8) 0.0174(8) 0.0108(8) 0.0019(6) 0.0049(7) 0.0025(6)
O10 0.0252(8) 0.0228(8) 0.0155(8) -0.0059(6) 0.0003(6) -0.0025(6)
C1 0.0106(8) 0.0195(10) 0.0197(10) 0.0014(8) 0.0059(8) -0.0022(8)
C2 0.0109(7) 0.0229(9) 0.0226(9) 0.0054(12) 0.0085(6) 0.0016(11)
C3 0.0187(9) 0.0251(14) 0.0267(11) -0.0007(8) 0.0168(8) -0.0010(8)
C4 0.0171(10) 0.0349(13) 0.0181(10) 0.0050(9) 0.0109(9) -0.0020(9)
C5 0.0144(9) 0.0208(10) 0.0235(11) 0.0079(9) 0.0098(8) -0.0010(8)
P1 0.0087(2) 0.0116(2) 0.0079(2) -0.00052(17) 0.00290(16) -0.00027(17)
C11 0.0089(8) 0.0118(8) 0.0126(9) -0.0022(7) 0.0037(7) 0.0002(7)
C12 0.0164(9) 0.0158(10) 0.0140(9) -0.0011(7) 0.0075(8) 0.0010(8)
C13 0.0193(11) 0.0158(10) 0.0200(12) 0.0018(8) 0.0082(9) 0.0019(9)
C14 0.0157(9) 0.0126(9) 0.0271(11) -0.0040(8) 0.0086(8) 0.0007(7)
C15 0.0160(9) 0.0188(10) 0.0198(10) -0.0088(8) 0.0084(8) -0.0025(8)
C16 0.0111(9) 0.0190(10) 0.0117(9) -0.0033(7) 0.0039(7) -0.0021(7)
C21 0.0103(8) 0.0140(8) 0.0094(8) -0.0005(7) 0.0048(7) -0.0032(7)
C22 0.0113(9) 0.0152(9) 0.0141(9) 0.0007(7) 0.0044(7) -0.0004(7)
C23 0.0103(8) 0.0199(13) 0.0141(9) 0.0020(7) 0.0010(7) -0.0030(7)
C26 0.0116(9) 0.0152(9) 0.0128(9) 0.0002(7) 0.0034(8) -0.0013(7)
C25 0.0186(10) 0.0154(10) 0.0154(9) -0.0034(8) 0.0072(8) -0.0034(8)
C24 0.0162(9) 0.0208(10) 0.0115(9) -0.0021(8) 0.0027(8) -0.0072(8)
C31 0.0097(8) 0.0109(8) 0.0128(9) 0.0017(7) 0.0047(7) 0.0010(7)
C32 0.0132(9) 0.0122(9) 0.0118(9) 0.0011(7) 0.0040(7) 0.0007(7)
C33 0.0098(9) 0.0138(9) 0.0182(10) 0.0004(8) 0.0028(7) -0.0007(7)
C34 0.0130(9) 0.0140(9) 0.0251(11) 0.0001(8) 0.0110(8) 0.0005(7)
C35 0.0180(11) 0.0170(10) 0.0173(11) -0.0013(8) 0.0113(9) 0.0002(8)
C36 0.0146(9) 0.0149(9) 0.0132(9) -0.0021(7) 0.0053(7) -0.0013(7)
C41 0.0139(9) 0.0155(9) 0.0080(8) 0.0025(7) 0.0041(7) 0.0019(7)
C42 0.0147(9) 0.0181(9) 0.0137(10) 0.0005(7) 0.0049(8) -0.0009(8)
C46 0.0146(9) 0.0149(9) 0.0131(9) 0.0011(7) 0.0058(7) -0.0001(7)
C43 0.0230(11) 0.0157(10) 0.0132(9) -0.0003(8) 0.0052(8) 0.0014(8)
C44 0.0199(10) 0.0225(11) 0.0127(9) 0.0019(8) 0.0070(8) 0.0075(8)
C45 0.0129(9) 0.0244(11) 0.0135(9) 0.0024(8) 0.0066(8) 0.0021(8)

loop_
_atom_type_symbol
_atom_type_description
_atom_type_scat_dispersion_real
_atom_type_scat_dispersion_imag
_atom_type_scat_source
C C 0.0033 0.0016 'International Tables Vol C Tables 4.2.6.8 and 6.1.1.4'
H H 0.0000 0.0000 'International Tables Vol C Tables 4.2.6.8 and 6.1.1.4'
N N 0.0061 0.0033 'International Tables Vol C Tables 4.2.6.8 and 6.1.1.4'
O O 0.0106 0.0060 'International Tables Vol C Tables 4.2.6.8 and 6.1.1.4'
P P 0.1023 0.0942 'International Tables Vol C Tables 4.2.6.8 and 6.1.1.4'
Tc Tc -1.4390 0.7593 'International Tables Vol C Tables 4.2.6.8 and 6.1.1.4'

loop_
_geom_angle_atom_site_label_1
_geom_angle_atom_site_label_2
_geom_angle_atom_site_label_3
_geom_angle
N10 Tc1 C41 95.49(10)
N10 Tc1 C5 127.87(9)
C41 Tc1 C5 88.07(10)
N10 Tc1 C1 160.22(8)
C41 Tc1 C1 95.49(11)
C5 Tc1 C1 36.38(8)
N10 Tc1 C4 100.47(10)
C41 Tc1 C4 115.83(9)
C5 Tc1 C4 35.83(9)
C1 Tc1 C4 59.87(9)
N10 Tc1 C2 134.33(9)
C41 Tc1 C2 129.95(10)
C5 Tc1 C2 60.03(10)
C1 Tc1 C2 35.98(10)
C4 Tc1 C2 59.38(9)
N10 Tc1 C3 103.79(10)
C41 Tc1 C3 147.71(8)
C5 Tc1 C3 59.64(9)
C1 Tc1 C3 59.49(10)
C4 Tc1 C3 35.64(8)
C2 Tc1 C3 35.28(9)
N10 Tc1 P1 95.42(7)
C41 Tc1 P1 90.34(6)
C5 Tc1 P1 136.64(6)
C1 Tc1 P1 100.91(7)
C4 Tc1 P1 147.54(7)
C2 Tc1 P1 89.42(6)
C3 Tc1 P1 112.94(6)
O10 N10 Tc1 174.24(16)
C2 C1 C5 107.80(19)
C2 C1 Tc1 73.16(13)
C5 C1 Tc1 71.76(12)
C2 C1 H1 125.9
C5 C1 H1 125.9
Tc1 C1 H1 125.9
C3 C2 C1 108.1(2)
C3 C2 Tc1 73.00(11)
C1 C2 Tc1 70.86(11)
C3 C2 H2 125.8
C1 C2 H2 125.8
Tc1 C2 H2 125.8
C2 C3 C4 108.1(2)
C2 C3 Tc1 71.72(12)
C4 C3 Tc1 71.17(12)
C2 C3 H3 125.9
C4 C3 H3 125.9
Tc1 C3 H3 125.9
C5 C4 C3 108.4(2)
C5 C4 Tc1 71.25(13)
C3 C4 Tc1 73.19(13)
C5 C4 H4 125.7
C3 C4 H4 125.7
Tc1 C4 H4 125.7
C4 C5 C1 107.6(2)
C4 C5 Tc1 72.92(13)
C1 C5 Tc1 71.86(12)
C4 C5 H5 126.0
C1 C5 H5 126.0
Tc1 C5 H5 126.0
C21 P1 C11 103.63(10)
C21 P1 C31 103.84(10)
C11 P1 C31 100.31(10)
C21 P1 Tc1 110.93(8)
C11 P1 Tc1 115.72(7)
C31 P1 Tc1 120.42(7)
C16 C11 C12 119.02(19)
C16 C11 P1 121.06(16)
C12 C11 P1 119.89(15)
C13 C12 C11 120.63(19)
C13 C12 H12 119.7
C11 C12 H12 119.7
C12 C13 C14 119.7(2)
C12 C13 H13 120.1
C14 C13 H13 120.1
C15 C14 C13 120.1(2)
C15 C14 H14 119.9
C13 C14 H14 119.9
C14 C15 C16 120.05(19)
C14 C15 H15 120.0
C16 C15 H15 120.0
C15 C16 C11 120.38(19)
C15 C16 H16 119.8
C11 C16 H16 119.8
C26 C21 C22 119.41(18)
C26 C21 P1 116.76(16)
C22 C21 P1 123.80(16)
C23 C22 C21 119.86(19)
C23 C22 H22 120.1
C21 C22 H22 120.1
C24 C23 C22 120.40(19)
C24 C23 H23 119.8
C22 C23 H23 119.8
C25 C26 C21 120.46(19)
C25 C26 H26 119.8
C21 C26 H26 119.8
C26 C25 C24 120.0(2)
C26 C25 H25 120.0
C24 C25 H25 120.0
C23 C24 C25 119.87(19)
C23 C24 H24 120.1
C25 C24 H24 120.1
C36 C31 C32 118.67(18)
C36 C31 P1 122.71(15)
C32 C31 P1 118.43(16)
C33 C32 C31 120.66(19)
C33 C32 H32 119.7
C31 C32 H32 119.7
C32 C33 C34 120.10(19)
C32 C33 H33 120.0
C34 C33 H33 120.0
C35 C34 C33 119.8(2)
C35 C34 H34 120.1
C33 C34 H34 120.1
C34 C35 C36 120.2(2)
C34 C35 H35 119.9
C36 C35 H35 119.9
C35 C36 C31 120.59(19)
C35 C36 H36 119.7
C31 C36 H36 119.7
C46 C41 C42 114.90(18)
C46 C41 Tc1 121.73(16)
C42 C41 Tc1 122.98(15)
C43 C42 C41 122.4(2)
C43 C42 H42 118.8
C41 C42 H42 118.8
C45 C46 C41 122.9(2)
C45 C46 H46 118.6
C41 C46 H46 118.6
C44 C43 C42 120.9(2)
C44 C43 H43 119.5
C42 C43 H43 119.5
C45 C44 C43 118.22(19)
C45 C44 H44 120.9
C43 C44 H44 120.9
C44 C45 C46 120.6(2)
C44 C45 H45 119.7
C46 C45 H45 119.7

loop_
_geom_bond_atom_site_label_1
_geom_bond_atom_site_label_2
_geom_bond_distance
Tc1 N10 1.758(2)
Tc1 C41 2.149(2)
Tc1 C5 2.294(2)
Tc1 C1 2.296(3)
Tc1 C4 2.316(2)
Tc1 C2 2.326(3)
Tc1 C3 2.343(3)
Tc1 P1 2.3565(13)
N10 O10 1.198(2)
C1 C2 1.428(4)
C1 C5 1.433(3)
C1 H1 1.0000
C2 C3 1.415(3)
C2 H2 1.0000
C3 C4 1.426(3)
C3 H3 1.0000
C4 C5 1.418(3)
C4 H4 1.0000
C5 H5 1.0000
P1 C21 1.827(2)
P1 C11 1.834(2)
P1 C31 1.839(3)
C11 C16 1.398(3)
C11 C12 1.401(3)
C12 C13 1.391(3)
C12 H12 0.9500
C13 C14 1.396(3)
C13 H13 0.9500
C14 C15 1.389(3)
C14 H14 0.9500
C15 C16 1.396(3)
C15 H15 0.9500
C16 H16 0.9500
C21 C26 1.398(3)
C21 C22 1.401(3)
C22 C23 1.396(3)
C22 H22 0.9500
C23 C24 1.387(3)
C23 H23 0.9500
C26 C25 1.388(3)
C26 H26 0.9500
C25 C24 1.398(3)
C25 H25 0.9500
C24 H24 0.9500
C31 C36 1.400(3)
C31 C32 1.404(3)
C32 C33 1.392(3)
C32 H32 0.9500
C33 C34 1.394(3)
C33 H33 0.9500
C34 C35 1.391(3)
C34 H34 0.9500
C35 C36 1.396(3)
C35 H35 0.9500
C36 H36 0.9500
C41 C46 1.410(3)
C41 C42 1.414(3)
C42 C43 1.401(3)
C42 H42 0.9500
C46 C45 1.402(3)
C46 H46 0.9500
C43 C44 1.393(3)
C43 H43 0.9500
C44 C45 1.388(3)
C44 H44 0.9500
C45 H45 0.9500
